data_1506446
loop_
_publ_author_name
'Werz, Daniel B.'
'Schuster, Andreea'
'Gleiter, Rolf'
'Rominger, Frank'

_publ_section_title
;
 Sterically stabilized cyclopropenonophanes and an electronically
 stabilized cyclopropenethionophane: syntheses, structural properties, and
 reactivity.
;
_journal_issue 5
_journal_name_full 'Organic letters'
_journal_page_first 917
_journal_page_last 920
_journal_paper_doi 10.1021/ol047317e
_journal_volume 7
_journal_year 2005
_chemical_formula_sum 'C24 H36 O2'
_chemical_formula_weight 356.53
_chemical_name_common 6alpha_in_paper
_chemical_name_systematic
;
 ?
;
_space_group_IT_number 14
_symmetry_cell_setting monoclinic
_symmetry_space_group_name_Hall '-P 2ybc'
_symmetry_space_group_name_H-M 'P 1 21/c 1'
_atom_sites_solution_hydrogens geom
_atom_sites_solution_primary direct
_atom_sites_solution_secondary difmap
_audit_creation_method SHELXL-97
_cell_angle_alpha 90.00
_cell_angle_beta 100.68
_cell_angle_gamma 90.00
_cell_formula_units_Z 8
_cell_length_a 40.0257(6)
_cell_length_b 7.4849(2)
_cell_length_c 15.0438(3)
_cell_measurement_temperature 200(2)
_cell_volume 4428.88(16)
_computing_cell_refinement 'Bruker SMART'
_computing_data_collection 'Bruker SMART'
_computing_data_reduction 'Bruker SHELXTL'
_computing_molecular_graphics 'Bruker SHELXTL'
_computing_publication_material 'Bruker SHELXTL'
_computing_structure_refinement 'SHELXL-97 (Sheldrick, 1997)'
_computing_structure_solution 'SHELXS-97 (Sheldrick, 1990)'
_diffrn_ambient_temperature 200(2)
_diffrn_measured_fraction_theta_full 0.917
_diffrn_measured_fraction_theta_max 0.917
_diffrn_measurement_device_type 'CCD area detector'
_diffrn_measurement_method 'phi and omega scans'
_diffrn_radiation_monochromator graphite
_diffrn_radiation_source 'fine-focus sealed tube'
_diffrn_radiation_type MoK\a
_diffrn_radiation_wavelength 0.71073
_diffrn_reflns_av_R_equivalents 0.0757
_diffrn_reflns_av_sigmaI/netI 0.0574
_diffrn_reflns_limit_h_max 48
_diffrn_reflns_limit_h_min -46
_diffrn_reflns_limit_k_max 9
_diffrn_reflns_limit_k_min -8
_diffrn_reflns_limit_l_max 17
_diffrn_reflns_limit_l_min -17
_diffrn_reflns_number 33435
_diffrn_reflns_theta_full 25.64
_diffrn_reflns_theta_max 25.64
_diffrn_reflns_theta_min 1.38
_exptl_absorpt_coefficient_mu 0.066
_exptl_absorpt_correction_type none
_exptl_crystal_colour colorless
_exptl_crystal_density_diffrn 1.069
_exptl_crystal_density_method 'not measured'
_exptl_crystal_description polyhedro
_exptl_crystal_F_000 1568
_exptl_crystal_size_max .32
_exptl_crystal_size_mid .32
_exptl_crystal_size_min .14
_refine_diff_density_max 0.323
_refine_diff_density_min -0.269
_refine_diff_density_rms 0.060
_refine_ls_extinction_method none
_refine_ls_goodness_of_fit_ref 1.079
_refine_ls_hydrogen_treatment refall
_refine_ls_matrix_type full
_refine_ls_number_parameters 758
_refine_ls_number_reflns 7678
_refine_ls_number_restraints 0
_refine_ls_restrained_S_all 1.079
_refine_ls_R_factor_all 0.1071
_refine_ls_R_factor_gt 0.0636
_refine_ls_shift/su_max 0.292
_refine_ls_shift/su_mean 0.027
_refine_ls_structure_factor_coef Fsqd
_refine_ls_weighting_details 'calc w=1/[\s^2^(Fo^2^)+(0.0859P)^2^+1.8353P] where P=(Fo^2^+2Fc^2^)/3'
_refine_ls_weighting_scheme calc
_refine_ls_wR_factor_gt 0.1565
_refine_ls_wR_factor_ref 0.1811
_reflns_number_gt 5090
_reflns_number_total 7678
_reflns_threshold_expression >2sigma(I)
_cod_data_source_file ol047317esi20050104_032504.cif
_cod_data_source_block as2
_cod_depositor_comments
;
The following automatic conversions were performed:

'_symmetry_cell_setting' value 'Monoclinic' changed to 'monoclinic'
according to /home/saulius/struct/CIF-dictionaries/cif_core.dic
dictionary named 'cif_core.dic' version 2.4.1 from 2010-06-29.

Automatic conversion script
Id: cif_fix_values 1715 2011-07-08 13:25:40Z adriana 
;
_cod_original_cell_volume 4428.90(16)
_cod_original_sg_symbol_H-M P2(1)/c
_cod_database_code 1506446

loop_
_symmetry_equiv_pos_as_xyz
'x, y, z'
'-x, y+1/2, -z+1/2'
'-x, -y, -z'
'x, -y-1/2, z-1/2'

loop_
_atom_site_label
_atom_site_type_symbol
_atom_site_fract_x
_atom_site_fract_y
_atom_site_fract_z
_atom_site_U_iso_or_equiv
_atom_site_adp_type
_atom_site_occupancy
_atom_site_symmetry_multiplicity
_atom_site_calc_flag
O1 O 0.17585(7) 0.8231(3) 0.19309(14) 0.0529(7) Uani 1 1 d
O2 O 0.05517(6) 0.8190(3) 0.24139(14) 0.0457(6) Uani 1 1 d
C1 C 0.06351(7) 0.6358(4) 0.38718(19) 0.0266(6) Uani 1 1 d
C2 C 0.07466(8) 0.6768(4) 0.48596(18) 0.0316(7) Uani 1 1 d
C3 C 0.10861(8) 0.7758(5) 0.4961(2) 0.0337(7) Uani 1 1 d
H3A H 0.1161(8) 0.811(4) 0.561(2) 0.038(9) Uiso 1 1 d
H3B H 0.1064(7) 0.883(4) 0.462(2) 0.033(8) Uiso 1 1 d
C4 C 0.13707(8) 0.6735(5) 0.4632(2) 0.0382(8) Uani 1 1 d
H4A H 0.1414(8) 0.557(5) 0.499(2) 0.049(10) Uiso 1 1 d
H4B H 0.1296(11) 0.634(5) 0.400(3) 0.076(13) Uiso 1 1 d
C5 C 0.16974(8) 0.7806(4) 0.4698(2) 0.0339(7) Uani 1 1 d
H5A H 0.1651(9) 0.889(5) 0.433(2) 0.057(10) Uiso 1 1 d
H5B H 0.1794(8) 0.812(4) 0.532(2) 0.046(9) Uiso 1 1 d
C6 C 0.19934(7) 0.6826(4) 0.43868(19) 0.0306(7) Uani 1 1 d
C7 C 0.18940(7) 0.6425(4) 0.33933(19) 0.0286(7) Uani 1 1 d
C8 C 0.18053(8) 0.7036(4) 0.24856(19) 0.0313(7) Uani 1 1 d
C9 C 0.18179(7) 0.5197(4) 0.27237(19) 0.0276(7) Uani 1 1 d
C10 C 0.17779(8) 0.3264(4) 0.2454(2) 0.0330(7) Uani 1 1 d
C11 C 0.14897(7) 0.2423(4) 0.2885(2) 0.0304(7) Uani 1 1 d
H11A H 0.1465(9) 0.116(5) 0.269(2) 0.050(10) Uiso 1 1 d
H11B H 0.1554(7) 0.250(4) 0.353(2) 0.036(8) Uiso 1 1 d
C12 C 0.11356(8) 0.3198(4) 0.2582(2) 0.0305(7) Uani 1 1 d
H12A H 0.1048(8) 0.297(4) 0.193(2) 0.048(10) Uiso 1 1 d
H12B H 0.1153(8) 0.444(5) 0.268(2) 0.036(8) Uiso 1 1 d
C13 C 0.08840(8) 0.2398(4) 0.3112(2) 0.0304(7) Uani 1 1 d
H13A H 0.0848(8) 0.115(5) 0.295(2) 0.039(9) Uiso 1 1 d
H13B H 0.0973(8) 0.246(4) 0.375(2) 0.036(8) Uiso 1 1 d
C14 C 0.05225(7) 0.3210(4) 0.2940(2) 0.0301(7) Uani 1 1 d
C15 C 0.05554(7) 0.5153(4) 0.31920(19) 0.0270(7) Uani 1 1 d
C16 C 0.05715(7) 0.6991(4) 0.29637(19) 0.0290(7) Uani 1 1 d
C17 C 0.07802(10) 0.5054(5) 0.5430(2) 0.0413(8) Uani 1 1 d
H17A H 0.0870(8) 0.531(4) 0.607(2) 0.039(9) Uiso 1 1 d
H17B H 0.0933(8) 0.418(4) 0.517(2) 0.041(9) Uiso 1 1 d
H17C H 0.0534(10) 0.450(5) 0.535(2) 0.056(10) Uiso 1 1 d
C18 C 0.04754(11) 0.7982(6) 0.5149(3) 0.0458(9) Uani 1 1 d
H18A H 0.0524(7) 0.823(4) 0.578(2) 0.032(8) Uiso 1 1 d
H18B H 0.0253(9) 0.730(5) 0.500(2) 0.049(10) Uiso 1 1 d
H18C H 0.0436(9) 0.907(5) 0.477(2) 0.055(11) Uiso 1 1 d
C19 C 0.20842(10) 0.5110(5) 0.4927(3) 0.0436(9) Uani 1 1 d
H19A H 0.2298(12) 0.471(6) 0.474(3) 0.082(14) Uiso 1 1 d
H19B H 0.2113(8) 0.539(4) 0.559(2) 0.048(9) Uiso 1 1 d
H19C H 0.1914(9) 0.418(5) 0.479(2) 0.044(9) Uiso 1 1 d
C20 C 0.23062(10) 0.8071(6) 0.4516(3) 0.0468(9) Uani 1 1 d
H20A H 0.2360(10) 0.836(5) 0.517(3) 0.072(12) Uiso 1 1 d
H20B H 0.2218(11) 0.926(6) 0.412(3) 0.086(14) Uiso 1 1 d
H20C H 0.2528(12) 0.723(7) 0.436(3) 0.103(16) Uiso 1 1 d
C21 C 0.21084(9) 0.2267(5) 0.2820(4) 0.0490(10) Uani 1 1 d
H21A H 0.2050(9) 0.091(5) 0.265(2) 0.062(11) Uiso 1 1 d
H21B H 0.2153(10) 0.237(6) 0.347(3) 0.064(13) Uiso 1 1 d
H21C H 0.2293(12) 0.274(6) 0.263(3) 0.085(14) Uiso 1 1 d
C22 C 0.16939(11) 0.3119(5) 0.1419(3) 0.0470(9) Uani 1 1 d
H22A H 0.1677(7) 0.181(4) 0.1317(19) 0.030(8) Uiso 1 1 d
H22B H 0.1901(9) 0.353(4) 0.116(2) 0.048(9) Uiso 1 1 d
H22C H 0.1475(9) 0.390(5) 0.116(2) 0.050(10) Uiso 1 1 d
C23 C 0.03084(10) 0.2267(5) 0.3546(3) 0.0412(8) Uani 1 1 d
H23A H 0.0416(8) 0.239(4) 0.419(2) 0.040(9) Uiso 1 1 d
H23B H 0.0290(11) 0.105(6) 0.336(3) 0.077(13) Uiso 1 1 d
H23C H 0.0101(10) 0.276(5) 0.345(2) 0.047(10) Uiso 1 1 d
C24 C 0.03500(9) 0.3012(5) 0.1946(2) 0.0377(8) Uani 1 1 d
H24A H 0.0329(7) 0.175(4) 0.1802(19) 0.028(8) Uiso 1 1 d
H24B H 0.0461(8) 0.362(4) 0.149(2) 0.040(9) Uiso 1 1 d
H24C H 0.0122(9) 0.350(4) 0.185(2) 0.045(9) Uiso 1 1 d
O51 O 0.44529(6) 0.8135(3) 0.18674(14) 0.0445(6) Uani 1 1 d
O52 O 0.32560(7) 0.8438(3) 0.01727(15) 0.0507(7) Uani 1 1 d
C51 C 0.31301(7) 0.6619(4) 0.15108(19) 0.0271(7) Uani 1 1 d
C52 C 0.30260(8) 0.7016(4) 0.2400(2) 0.0351(7) Uani 1 1 d
C53 C 0.33291(8) 0.7912(4) 0.3027(2) 0.0335(7) Uani 1 1 d
H53A H 0.3388(8) 0.912(4) 0.277(2) 0.040(9) Uiso 1 1 d
H53B H 0.3263(7) 0.830(4) 0.357(2) 0.033(8) Uiso 1 1 d
C54 C 0.36469(8) 0.6785(5) 0.3277(2) 0.0380(8) Uani 1 1 d
H54A H 0.3737(7) 0.630(4) 0.271(2) 0.035(8) Uiso 1 1 d
H54B H 0.3589(10) 0.562(5) 0.359(3) 0.067(12) Uiso 1 1 d
C55 C 0.39324(8) 0.7753(4) 0.3903(2) 0.0325(7) Uani 1 1 d
H55A H 0.3982(7) 0.888(4) 0.364(2) 0.032(8) Uiso 1 1 d
H55B H 0.3867(7) 0.809(4) 0.449(2) 0.036(8) Uiso 1 1 d
C56 C 0.42687(7) 0.6708(4) 0.41274(18) 0.0295(7) Uani 1 1 d
C57 C 0.43760(7) 0.6312(4) 0.32472(18) 0.0241(6) Uani 1 1 d
C58 C 0.44358(7) 0.6931(4) 0.24022(18) 0.0265(7) Uani 1 1 d
C59 C 0.44461(6) 0.5104(4) 0.26385(18) 0.0242(6) Uani 1 1 d
C60 C 0.44728(7) 0.3156(4) 0.24079(19) 0.0269(7) Uani 1 1 d
C61 C 0.41089(7) 0.2386(4) 0.2212(2) 0.0277(7) Uani 1 1 d
H61A H 0.4129(8) 0.117(5) 0.204(2) 0.042(9) Uiso 1 1 d
H61B H 0.4007(8) 0.242(5) 0.274(2) 0.042(9) Uiso 1 1 d
C62 C 0.38628(7) 0.3253(4) 0.1430(2) 0.0281(7) Uani 1 1 d
H62A H 0.3944(6) 0.309(3) 0.0837(18) 0.016(7) Uiso 1 1 d
H62B H 0.3867(8) 0.458(5) 0.153(2) 0.041(9) Uiso 1 1 d
C63 C 0.35032(7) 0.2538(4) 0.1373(2) 0.0284(7) Uani 1 1 d
H63A H 0.3510(8) 0.134(4) 0.120(2) 0.035(8) Uiso 1 1 d
H63B H 0.3436(8) 0.269(4) 0.197(2) 0.042(9) Uiso 1 1 d
C64 C 0.32265(7) 0.3454(4) 0.0663(2) 0.0314(7) Uani 1 1 d
C65 C 0.32006(7) 0.5399(4) 0.08964(18) 0.0270(7) Uani 1 1 d
C66 C 0.32139(7) 0.7243(4) 0.06855(19) 0.0289(7) Uani 1 1 d
C67 C 0.29136(10) 0.5317(5) 0.2824(3) 0.0458(9) Uani 1 1 d
H67A H 0.2853(8) 0.556(4) 0.345(2) 0.047(9) Uiso 1 1 d
H67B H 0.2721(10) 0.492(5) 0.239(2) 0.051(10) Uiso 1 1 d
H67C H 0.3096(10) 0.434(5) 0.290(2) 0.064(11) Uiso 1 1 d
C68 C 0.27303(10) 0.8342(7) 0.2223(3) 0.0533(10) Uani 1 1 d
H68A H 0.2665(10) 0.870(5) 0.285(3) 0.070(12) Uiso 1 1 d
H68B H 0.2793(9) 0.949(6) 0.191(3) 0.065(12) Uiso 1 1 d
H68C H 0.2528(9) 0.777(5) 0.186(2) 0.054(11) Uiso 1 1 d
C69 C 0.42258(10) 0.4996(5) 0.4652(2) 0.0420(8) Uani 1 1 d
H69A H 0.4446(10) 0.430(5) 0.480(3) 0.067(12) Uiso 1 1 d
H69B H 0.4070(8) 0.408(5) 0.429(2) 0.043(9) Uiso 1 1 d
H69C H 0.4136(9) 0.530(5) 0.517(3) 0.056(11) Uiso 1 1 d
C70 C 0.45449(10) 0.7873(6) 0.4696(2) 0.0433(9) Uani 1 1 d
H70A H 0.4482(8) 0.818(4) 0.527(2) 0.042(9) Uiso 1 1 d
H70B H 0.4544(12) 0.908(6) 0.437(3) 0.092(15) Uiso 1 1 d
H70C H 0.4758(11) 0.729(6) 0.479(3) 0.072(13) Uiso 1 1 d
C71 C 0.46824(9) 0.2170(5) 0.3216(2) 0.0378(8) Uani 1 1 d
H71A H 0.4556(8) 0.225(4) 0.374(2) 0.041(9) Uiso 1 1 d
H71B H 0.4705(10) 0.089(6) 0.302(2) 0.068(12) Uiso 1 1 d
H71C H 0.4900(10) 0.265(5) 0.340(2) 0.055(11) Uiso 1 1 d
C72 C 0.46479(9) 0.2961(5) 0.1586(2) 0.0360(8) Uani 1 1 d
H72A H 0.4665(7) 0.178(4) 0.1473(18) 0.023(8) Uiso 1 1 d
H72B H 0.4514(8) 0.362(4) 0.102(2) 0.034(8) Uiso 1 1 d
H72C H 0.4887(8) 0.341(4) 0.1748(19) 0.032(8) Uiso 1 1 d
C73 C 0.28814(9) 0.2566(5) 0.0681(3) 0.0463(9) Uani 1 1 d
H73A H 0.2818(8) 0.267(5) 0.125(3) 0.045(10) Uiso 1 1 d
H73B H 0.2891(9) 0.127(5) 0.046(2) 0.053(10) Uiso 1 1 d
H73C H 0.2695(10) 0.318(4) 0.024(2) 0.050(10) Uiso 1 1 d
C74 C 0.33103(10) 0.3269(5) -0.0283(2) 0.0422(9) Uani 1 1 d
H74A H 0.3330(8) 0.196(5) -0.038(2) 0.039(9) Uiso 1 1 d
H74B H 0.3143(9) 0.375(5) -0.074(2) 0.050(10) Uiso 1 1 d
H74C H 0.3535(9) 0.398(5) -0.034(2) 0.051(10) Uiso 1 1 d

loop_
_atom_site_aniso_label
_atom_site_aniso_U_11
_atom_site_aniso_U_22
_atom_site_aniso_U_33
_atom_site_aniso_U_23
_atom_site_aniso_U_13
_atom_site_aniso_U_12
O1 0.097(2) 0.0286(13) 0.0289(12) 0.0034(10) 0.0019(12) -0.0050(12)
O2 0.0737(17) 0.0317(13) 0.0298(12) 0.0067(10) 0.0047(11) -0.0074(11)
C1 0.0256(15) 0.0271(16) 0.0286(16) 0.0013(13) 0.0088(12) 0.0051(12)
C2 0.0376(17) 0.0368(18) 0.0207(15) 0.0024(13) 0.0064(12) 0.0060(14)
C3 0.0438(19) 0.0349(19) 0.0215(16) -0.0039(15) 0.0039(14) 0.0007(15)
C4 0.0364(18) 0.041(2) 0.0364(19) -0.0085(16) 0.0041(15) -0.0007(15)
C5 0.0440(19) 0.0348(19) 0.0211(16) -0.0019(14) 0.0017(14) -0.0042(15)
C6 0.0287(16) 0.0368(18) 0.0242(15) 0.0019(13) -0.0005(12) -0.0044(13)
C7 0.0277(16) 0.0291(16) 0.0294(16) 0.0021(13) 0.0063(12) -0.0012(13)
C8 0.0410(18) 0.0267(17) 0.0261(16) 0.0002(14) 0.0058(13) -0.0018(13)
C9 0.0250(15) 0.0256(16) 0.0326(16) -0.0020(13) 0.0069(12) -0.0009(12)
C10 0.0359(17) 0.0193(15) 0.0455(19) -0.0008(13) 0.0126(14) 0.0003(13)
C11 0.0310(17) 0.0215(16) 0.0385(19) 0.0014(14) 0.0060(14) 0.0003(13)
C12 0.0332(17) 0.0235(18) 0.0352(18) -0.0024(14) 0.0068(13) -0.0004(13)
C13 0.0334(17) 0.0199(17) 0.0379(19) 0.0029(14) 0.0070(14) -0.0006(13)
C14 0.0307(16) 0.0238(16) 0.0358(17) -0.0017(13) 0.0064(13) -0.0036(12)
C15 0.0265(15) 0.0272(16) 0.0286(15) 0.0001(13) 0.0085(12) 0.0006(12)
C16 0.0333(16) 0.0280(17) 0.0258(16) 0.0007(14) 0.0055(12) -0.0004(13)
C17 0.053(2) 0.044(2) 0.0279(18) 0.0069(16) 0.0106(16) 0.0024(18)
C18 0.061(3) 0.051(2) 0.029(2) -0.0043(18) 0.0163(17) 0.016(2)
C19 0.043(2) 0.045(2) 0.039(2) 0.0128(17) -0.0002(16) 0.0029(19)
C20 0.045(2) 0.058(3) 0.034(2) -0.0031(18) -0.0013(16) -0.0188(18)
C21 0.033(2) 0.026(2) 0.090(3) -0.001(2) 0.017(2) -0.0007(15)
C22 0.065(3) 0.032(2) 0.050(2) -0.0138(17) 0.028(2) -0.0067(19)
C23 0.041(2) 0.033(2) 0.053(2) 0.0019(17) 0.0172(18) -0.0068(17)
C24 0.0337(19) 0.035(2) 0.042(2) -0.0055(16) 0.0026(15) -0.0017(16)
O51 0.0712(16) 0.0315(13) 0.0347(12) 0.0063(10) 0.0206(11) 0.0073(11)
O52 0.0924(19) 0.0266(12) 0.0394(13) 0.0032(11) 0.0291(13) -0.0016(12)
C51 0.0237(15) 0.0285(16) 0.0274(15) 0.0048(13) 0.0008(12) 0.0042(12)
C52 0.0373(18) 0.0409(19) 0.0284(16) 0.0058(14) 0.0093(13) 0.0050(14)
C53 0.0443(19) 0.0351(19) 0.0228(16) -0.0003(14) 0.0109(14) 0.0074(15)
C54 0.0382(18) 0.038(2) 0.0383(19) -0.0060(16) 0.0073(15) 0.0033(15)
C55 0.0446(19) 0.0320(18) 0.0231(16) -0.0023(14) 0.0120(14) 0.0004(15)
C56 0.0381(17) 0.0319(17) 0.0183(14) -0.0006(12) 0.0049(12) -0.0040(13)
C57 0.0203(14) 0.0287(16) 0.0218(14) -0.0002(12) -0.0001(11) -0.0030(12)
C58 0.0287(16) 0.0243(16) 0.0258(16) 0.0006(13) 0.0029(12) 0.0023(12)
C59 0.0171(13) 0.0263(16) 0.0269(15) -0.0008(12) -0.0018(11) -0.0038(11)
C60 0.0253(15) 0.0233(16) 0.0305(16) -0.0021(12) 0.0014(12) 0.0032(12)
C61 0.0305(16) 0.0182(16) 0.0337(17) -0.0008(13) 0.0037(13) -0.0011(13)
C62 0.0298(16) 0.0237(17) 0.0296(17) -0.0016(13) 0.0024(13) -0.0007(13)
C63 0.0345(17) 0.0177(16) 0.0313(17) 0.0003(13) 0.0017(13) -0.0018(13)
C64 0.0322(16) 0.0214(15) 0.0364(17) -0.0015(13) -0.0045(13) -0.0017(13)
C65 0.0218(14) 0.0262(16) 0.0298(16) 0.0007(13) -0.0035(12) -0.0008(12)
C66 0.0354(17) 0.0270(16) 0.0245(15) 0.0017(14) 0.0059(12) 0.0005(13)
C67 0.043(2) 0.057(2) 0.038(2) 0.0120(18) 0.0121(17) -0.0088(19)
C68 0.044(2) 0.075(3) 0.042(2) 0.006(2) 0.0115(18) 0.022(2)
C69 0.055(2) 0.042(2) 0.0299(18) 0.0069(16) 0.0106(17) -0.0011(19)
C70 0.050(2) 0.057(3) 0.0215(18) -0.0088(17) 0.0030(16) -0.0105(19)
C71 0.036(2) 0.032(2) 0.041(2) 0.0033(15) -0.0026(16) 0.0101(16)
C72 0.0341(19) 0.036(2) 0.0390(19) -0.0101(16) 0.0085(15) 0.0011(15)
C73 0.0333(19) 0.033(2) 0.068(3) 0.0027(19) -0.0026(19) -0.0068(16)
C74 0.055(2) 0.031(2) 0.0357(19) -0.0032(15) -0.0053(17) 0.0023(17)

loop_
_atom_type_symbol
_atom_type_description
_atom_type_scat_dispersion_real
_atom_type_scat_dispersion_imag
_atom_type_scat_source
C C 0.0033 0.0016 'International Tables Vol C Tables 4.2.6.8 and 6.1.1.4'
H H 0.0000 0.0000 'International Tables Vol C Tables 4.2.6.8 and 6.1.1.4'
O O 0.0106 0.0060 'International Tables Vol C Tables 4.2.6.8 and 6.1.1.4'

loop_
_geom_angle_atom_site_label_1
_geom_angle_atom_site_label_2
_geom_angle_atom_site_label_3
_geom_angle
C15 C1 C16 61.5(2)
C15 C1 C2 150.1(3)
C16 C1 C2 148.1(3)
C1 C2 C3 107.0(2)
C1 C2 C17 111.2(3)
C3 C2 C17 111.4(3)
C1 C2 C18 107.7(3)
C3 C2 C18 110.2(3)
C17 C2 C18 109.2(3)
C4 C3 C2 115.2(3)
C5 C4 C3 113.4(3)
C4 C5 C6 115.5(3)
C7 C6 C19 110.7(3)
C7 C6 C5 108.7(2)
C19 C6 C5 111.1(3)
C7 C6 C20 107.7(2)
C19 C6 C20 109.5(3)
C5 C6 C20 109.1(3)
C9 C7 C8 61.5(2)
C9 C7 C6 148.8(3)
C8 C7 C6 149.7(3)
O1 C8 C9 151.7(3)
O1 C8 C7 151.3(3)
C9 C8 C7 57.0(2)
C7 C9 C8 61.5(2)
C7 C9 C10 148.3(3)
C8 C9 C10 150.2(3)
C9 C10 C21 109.3(3)
C9 C10 C22 109.5(3)
C21 C10 C22 110.1(3)
C9 C10 C11 109.1(2)
C21 C10 C11 108.1(3)
C22 C10 C11 110.7(3)
C12 C11 C10 116.2(3)
C13 C12 C11 111.3(3)
C12 C13 C14 116.6(3)
C15 C14 C24 110.0(3)
C15 C14 C23 109.2(3)
C24 C14 C23 109.5(3)
C15 C14 C13 107.6(2)
C24 C14 C13 111.3(3)
C23 C14 C13 109.2(3)
C1 C15 C16 61.6(2)
C1 C15 C14 146.2(3)
C16 C15 C14 151.8(3)
O2 C16 C15 151.7(3)
O2 C16 C1 151.4(3)
C15 C16 C1 56.96(19)
C65 C51 C66 61.2(2)
C65 C51 C52 149.5(3)
C66 C51 C52 149.4(3)
C51 C52 C67 111.0(3)
C51 C52 C68 107.9(3)
C67 C52 C68 109.5(3)
C51 C52 C53 108.2(2)
C67 C52 C53 111.4(3)
C68 C52 C53 108.6(3)
C54 C53 C52 116.0(3)
C53 C54 C55 112.9(3)
C54 C55 C56 114.8(3)
C57 C56 C69 111.6(3)
C57 C56 C70 108.0(3)
C69 C56 C70 109.0(3)
C57 C56 C55 106.8(2)
C69 C56 C55 111.2(3)
C70 C56 C55 110.0(3)
C59 C57 C58 61.29(19)
C59 C57 C56 149.5(3)
C58 C57 C56 148.8(3)
O51 C58 C59 151.7(3)
O51 C58 C57 151.1(3)
C59 C58 C57 57.2(2)
C57 C59 C58 61.5(2)
C57 C59 C60 146.6(3)
C58 C59 C60 151.5(3)
C59 C60 C71 109.6(2)
C59 C60 C72 109.8(2)
C71 C60 C72 109.2(3)
C59 C60 C61 107.5(2)
C71 C60 C61 109.3(3)
C72 C60 C61 111.5(2)
C62 C61 C60 116.0(2)
C63 C62 C61 111.2(2)
C62 C63 C64 115.5(2)
C65 C64 C74 109.9(3)
C65 C64 C73 108.2(3)
C74 C64 C73 109.3(3)
C65 C64 C63 109.8(2)
C74 C64 C63 110.5(3)
C73 C64 C63 109.1(3)
C51 C65 C66 61.4(2)
C51 C65 C64 146.7(3)
C66 C65 C64 151.8(3)
O52 C66 C65 151.0(3)
O52 C66 C51 151.6(3)
C65 C66 C51 57.40(19)

loop_
_geom_bond_atom_site_label_1
_geom_bond_atom_site_label_2
_geom_bond_distance
O1 C8 1.214(3)
O2 C16 1.213(3)
C1 C15 1.357(4)
C1 C16 1.423(4)
C1 C2 1.502(4)
C2 C3 1.531(4)
C2 C17 1.536(4)
C2 C18 1.539(4)
C3 C4 1.529(4)
C4 C5 1.521(4)
C5 C6 1.538(4)
C6 C7 1.504(4)
C6 C19 1.527(4)
C6 C20 1.544(4)
C7 C9 1.356(4)
C7 C8 1.422(4)
C8 C9 1.421(4)
C9 C10 1.503(4)
C10 C21 1.530(5)
C10 C22 1.534(5)
C10 C11 1.557(4)
C11 C12 1.521(4)
C12 C13 1.519(4)
C13 C14 1.546(4)
C14 C15 1.502(4)
C14 C24 1.534(4)
C14 C23 1.534(4)
C15 C16 1.422(4)
O51 C58 1.219(3)
O52 C66 1.213(3)
C51 C65 1.366(4)
C51 C66 1.424(4)
C51 C52 1.503(4)
C52 C67 1.527(5)
C52 C68 1.529(5)
C52 C53 1.544(4)
C53 C54 1.515(4)
C54 C55 1.523(4)
C55 C56 1.539(4)
C56 C57 1.495(4)
C56 C69 1.530(4)
C56 C70 1.538(4)
C57 C59 1.353(4)
C57 C58 1.414(4)
C58 C59 1.411(4)
C59 C60 1.507(4)
C60 C71 1.532(4)
C60 C72 1.537(4)
C60 C61 1.543(4)
C61 C62 1.531(4)
C62 C63 1.523(4)
C63 C64 1.549(4)
C64 C65 1.505(4)
C64 C74 1.528(5)
C64 C73 1.538(5)
C65 C66 1.420(4)

loop_
_cod_related_entry_id
_cod_related_entry_database
_cod_related_entry_code
1 ChemSpider 30651724
